data_7003539
loop_
_publ_author_name
'Chaudhuri, Phalguni'
'Wagner, Rita'
'Pieper, Ulrich'
'Biswas, Biplab'
'Weyherm\"uller, Thomas'

_publ_section_title
;
 Effect of the substituents on the spin coupling between
 iminosemiquinone \p-radicals mediated by diamagnetic metal ions: l.s.
 Co(iii) vs Ga(iii)
;
_journal_issue 10
_journal_name_full 'Dalton Transactions'
_journal_page_first 1286
_journal_page_last 1288
_journal_paper_doi 10.1039/b717004a
_journal_year 2008
_chemical_formula_sum 'C66 H69 Co F18 N3 O3'
_chemical_formula_weight 1353.17
_chemical_name_systematic
;
?
;
_space_group_IT_number 14
_symmetry_cell_setting monoclinic
_symmetry_space_group_name_Hall '-P 2yn'
_symmetry_space_group_name_H-M 'P 1 21/n 1'
_atom_sites_solution_hydrogens geom
_atom_sites_solution_primary direct
_atom_sites_solution_secondary difmap
_audit_creation_method SHELXL-97
_cell_angle_alpha 90.00
_cell_angle_beta 90.494(5)
_cell_angle_gamma 90.00
_cell_formula_units_Z 4
_cell_length_a 13.3974(3)
_cell_length_b 22.8936(9)
_cell_length_c 21.4790(9)
_cell_measurement_temperature 100(2)
_cell_volume 6587.7(4)
_computing_cell_refinement 'Nonius Collect Software'
_computing_data_collection 'Nonius Collect Software'
_computing_data_reduction 'Nonius Collect Software'
_computing_structure_refinement 'SHELXL-97 (Sheldrick, 1997)'
_computing_structure_solution 'SHELXS-97 (Sheldrick, 1990)'
_diffrn_ambient_temperature 100(2)
_diffrn_measured_fraction_theta_full 0.973
_diffrn_measured_fraction_theta_max 0.973
_diffrn_measurement_device_type 'Nonius Kappa-CCD'
_diffrn_measurement_method '363 images at 1.0 deg. in phi and 206 images at 1.0 deg. in \w, 20 sec./frame'
_diffrn_radiation_monochromator graphite
_diffrn_radiation_source 'rotating anode'
_diffrn_radiation_type MoK\a
_diffrn_radiation_wavelength 0.71073
_diffrn_reflns_av_R_equivalents 0.0495
_diffrn_reflns_av_sigmaI/netI 0.0361
_diffrn_reflns_limit_h_max 18
_diffrn_reflns_limit_h_min -18
_diffrn_reflns_limit_k_max 32
_diffrn_reflns_limit_k_min -32
_diffrn_reflns_limit_l_max 30
_diffrn_reflns_limit_l_min -30
_diffrn_reflns_number 93422
_diffrn_reflns_theta_full 30.00
_diffrn_reflns_theta_max 30.00
_diffrn_reflns_theta_min 3.34
_exptl_absorpt_coefficient_mu 0.358
_exptl_absorpt_correction_T_max 0.9424
_exptl_absorpt_correction_T_min 0.8981
_exptl_absorpt_correction_type gaussian
_exptl_crystal_colour 'P2(1)/n, No.14'
_exptl_crystal_density_diffrn 1.364
_exptl_crystal_density_method 'not measured'
_exptl_crystal_description 'transparent parallelepiped'
_exptl_crystal_F_000 2796
_exptl_crystal_size_max 0.34
_exptl_crystal_size_mid 0.25
_exptl_crystal_size_min 0.14
_refine_diff_density_max 0.934
_refine_diff_density_min -0.608
_refine_diff_density_rms 0.064
_refine_ls_extinction_method none
_refine_ls_goodness_of_fit_ref 1.042
_refine_ls_hydrogen_treatment mixed
_refine_ls_matrix_type full
_refine_ls_number_parameters 892
_refine_ls_number_reflns 19130
_refine_ls_number_restraints 72
_refine_ls_restrained_S_all 1.051
_refine_ls_R_factor_all 0.0656
_refine_ls_R_factor_gt 0.0503
_refine_ls_shift/su_max 0.011
_refine_ls_shift/su_mean 0.001
_refine_ls_structure_factor_coef Fsqd
_refine_ls_weighting_details 'w=1/[\s^2^(Fo^2^)+(0.0482P)^2^+6.2167P] where P=(Fo^2^+2Fc^2^)/3'
_refine_ls_weighting_scheme calc
_refine_ls_wR_factor_gt 0.1137
_refine_ls_wR_factor_ref 0.1218
_reflns_number_gt 15672
_reflns_number_total 19130
_reflns_threshold_expression >2sigma(I)
_cod_data_source_file b717004a.txt
_cod_data_source_block 4
_cod_depositor_comments
;
The following automatic conversions were performed:
'_symmetry_cell_setting' value 'Monoclinic' changed to 'monoclinic'
according to '/home/saulius/struct/CIF-dictionaries/cif_core.dic'
dictionary named 'cif_core.dic' version 2.4.1 from
2010-06-29.

'_exptl_absorpt_correction_type' value 'Gaussian' changed to
'gaussian' according to
'/home/saulius/struct/CIF-dictionaries/cif_core.dic' dictionary named
'cif_core.dic' version 2.4.1 from 2010-06-29.

Automatic conversion script
Id: cif_fix_enum 1527 2010-12-29 10:47:43Z saulius 

The following automatic conversions were performed:

'_refine_ls_weighting_scheme' value 'calc
w=1/[\s^2^(Fo^2^)+(0.0482P)^2^+6.2167P] where P=(Fo^2^+2Fc^2^)/3' was
changed to 'calc'. New tag '_refine_ls_weighting_details' was
created. The value of the new tag was set to
'w=1/[\s^2^(Fo^2^)+(0.0482P)^2^+6.2167P] where P=(Fo^2^+2Fc^2^)/3'.

Automatic conversion script
Id: cif_fix_values 3143 2015-03-26 13:38:13Z robertas 
;
_cod_original_sg_symbol_H-M 'P2(1)/n '
_cod_database_code 7003539

loop_
_symmetry_equiv_pos_as_xyz
'x, y, z'
'-x+1/2, y+1/2, -z+1/2'
'-x, -y, -z'
'x-1/2, -y-1/2, z-1/2'

loop_
_atom_site_label
_atom_site_type_symbol
_atom_site_fract_x
_atom_site_fract_y
_atom_site_fract_z
_atom_site_U_iso_or_equiv
_atom_site_adp_type
_atom_site_occupancy
_atom_site_calc_flag
_atom_site_refinement_flags
_atom_site_disorder_assembly
_atom_site_disorder_group
Co1 Co 0.653418(16) 0.259178(9) 0.516980(10) 0.01236(5) Uani 1 d . . .
O1 O 0.60949(9) 0.20799(5) 0.45361(5) 0.0154(2) Uani 1 d . . .
C1 C 0.62904(12) 0.22652(7) 0.39788(7) 0.0145(3) Uani 1 d . . .
O2 O 0.61509(8) 0.20193(5) 0.57608(5) 0.0156(2) Uani 1 d . . .
C2 C 0.61274(12) 0.19176(7) 0.34315(8) 0.0164(3) Uani 1 d . . .
O3 O 0.69708(8) 0.30873(5) 0.58201(5) 0.0146(2) Uani 1 d . . .
C3 C 0.63156(13) 0.21819(7) 0.28693(8) 0.0183(3) Uani 1 d . . .
H3 H 0.6226 0.1956 0.2502 0.022 Uiso 1 calc R . .
C4 C 0.66383(13) 0.27763(7) 0.28001(8) 0.0171(3) Uani 1 d . . .
C5 C 0.68212(12) 0.31027(7) 0.33254(7) 0.0167(3) Uani 1 d . . .
H5 H 0.7035 0.3497 0.3290 0.020 Uiso 1 calc R . .
C6 C 0.66883(12) 0.28470(7) 0.39235(7) 0.0141(3) Uani 1 d . . .
N7 N 0.68608(10) 0.31029(6) 0.44837(6) 0.0134(2) Uani 1 d . . .
C8 C 0.72864(12) 0.36668(7) 0.45280(7) 0.0140(3) Uani 1 d . . .
C9 C 0.81853(12) 0.38002(7) 0.42316(7) 0.0154(3) Uani 1 d . . .
H9 H 0.8510 0.3513 0.3986 0.018 Uiso 1 calc R . .
C10 C 0.86011(12) 0.43543(7) 0.42973(8) 0.0167(3) Uani 1 d . . .
C11 C 0.81502(13) 0.47783(7) 0.46647(8) 0.0177(3) Uani 1 d . . .
H11 H 0.8446 0.5152 0.4716 0.021 Uiso 1 calc R . .
C12 C 0.72581(13) 0.46422(7) 0.49551(7) 0.0170(3) Uani 1 d . . .
C13 C 0.68191(13) 0.40950(7) 0.48863(7) 0.0160(3) Uani 1 d . . .
H13 H 0.6202 0.4012 0.5083 0.019 Uiso 1 calc R . .
C14 C 0.57670(13) 0.12841(7) 0.34904(8) 0.0193(3) Uani 1 d . . .
C15 C 0.47434(14) 0.12694(9) 0.38107(10) 0.0277(4) Uani 1 d . . .
H15A H 0.4508 0.0865 0.3836 0.042 Uiso 1 calc R . .
H15B H 0.4264 0.1502 0.3569 0.042 Uiso 1 calc R . .
H15C H 0.4806 0.1432 0.4231 0.042 Uiso 1 calc R . .
C16 C 0.65303(15) 0.09293(8) 0.38761(9) 0.0248(4) Uani 1 d . . .
H16A H 0.6307 0.0523 0.3905 0.037 Uiso 1 calc R . .
H16B H 0.6587 0.1097 0.4295 0.037 Uiso 1 calc R . .
H16C H 0.7182 0.0943 0.3673 0.037 Uiso 1 calc R . .
C17 C 0.56492(14) 0.09958(8) 0.28485(9) 0.0243(4) Uani 1 d . . .
H17A H 0.5428 0.0591 0.2900 0.037 Uiso 1 calc R . .
H17B H 0.6292 0.1001 0.2634 0.037 Uiso 1 calc R . .
H17C H 0.5153 0.1211 0.2602 0.037 Uiso 1 calc R . .
C18 C 0.67640(14) 0.30154(8) 0.21395(8) 0.0206(3) Uani 1 d . . .
C19 C 0.75763(16) 0.26635(9) 0.18017(9) 0.0280(4) Uani 1 d . . .
H19A H 0.7382 0.2251 0.1784 0.042 Uiso 1 calc R . .
H19B H 0.8211 0.2701 0.2029 0.042 Uiso 1 calc R . .
H19C H 0.7653 0.2814 0.1378 0.042 Uiso 1 calc R . .
C20 C 0.70729(16) 0.36612(8) 0.21383(9) 0.0259(4) Uani 1 d . . .
H20A H 0.7123 0.3799 0.1708 0.039 Uiso 1 calc R . .
H20B H 0.7721 0.3704 0.2348 0.039 Uiso 1 calc R . .
H20C H 0.6571 0.3892 0.2358 0.039 Uiso 1 calc R . .
C21 C 0.57658(15) 0.29552(9) 0.17840(9) 0.0272(4) Uani 1 d . . .
H21A H 0.5565 0.2544 0.1774 0.041 Uiso 1 calc R . .
H21B H 0.5845 0.3099 0.1357 0.041 Uiso 1 calc R . .
H21C H 0.5252 0.3185 0.1994 0.041 Uiso 1 calc R . .
C22 C 0.95317(14) 0.45097(8) 0.39461(9) 0.0226(3) Uani 1 d . . .
F23 F 1.00664(10) 0.40498(6) 0.37847(8) 0.0489(4) Uani 1 d . . .
F24 F 0.93152(11) 0.47897(8) 0.34204(8) 0.0591(5) Uani 1 d . . .
F25 F 1.01302(12) 0.48643(8) 0.42655(8) 0.0643(5) Uani 1 d . . .
C26 C 0.67332(15) 0.51031(8) 0.53322(9) 0.0235(4) Uani 1 d . . .
F27 F 0.61630(11) 0.48849(5) 0.57716(6) 0.0401(3) Uani 1 d . . .
F28 F 0.61606(15) 0.54430(7) 0.49813(7) 0.0625(5) Uani 1 d . . .
F29 F 0.73765(13) 0.54573(7) 0.56202(9) 0.0655(5) Uani 1 d . . .
C31 C 0.68463(12) 0.16352(7) 0.58687(7) 0.0151(3) Uani 1 d . . .
C32 C 0.67257(13) 0.11464(7) 0.62771(8) 0.0172(3) Uani 1 d . . .
C33 C 0.75316(13) 0.07788(7) 0.63427(8) 0.0185(3) Uani 1 d . . .
H33 H 0.7463 0.0452 0.6612 0.022 Uiso 1 calc R . .
C34 C 0.84667(13) 0.08532(7) 0.60348(8) 0.0172(3) Uani 1 d . . .
C35 C 0.85921(12) 0.13271(7) 0.56525(8) 0.0165(3) Uani 1 d . . .
H35 H 0.9211 0.1391 0.5451 0.020 Uiso 1 calc R . .
C36 C 0.77854(12) 0.17219(7) 0.55605(7) 0.0143(3) Uani 1 d . . .
N37 N 0.77916(10) 0.21959(6) 0.51951(6) 0.0141(2) Uani 1 d . . .
C38 C 0.86802(11) 0.23894(7) 0.49127(7) 0.0138(3) Uani 1 d . . .
C39 C 0.89161(12) 0.22190(7) 0.43107(7) 0.0150(3) Uani 1 d . . .
H39 H 0.8495 0.1955 0.4091 0.018 Uiso 1 calc R . .
C40 C 0.97731(12) 0.24380(7) 0.40318(8) 0.0166(3) Uani 1 d . . .
C41 C 1.03951(12) 0.28265(7) 0.43463(8) 0.0176(3) Uani 1 d . . .
H41 H 1.0971 0.2981 0.4151 0.021 Uiso 1 calc R . .
C42 C 1.01586(12) 0.29851(7) 0.49510(8) 0.0180(3) Uani 1 d . . .
C43 C 0.93076(12) 0.27735(7) 0.52381(8) 0.0172(3) Uani 1 d . . .
H43 H 0.9153 0.2888 0.5651 0.021 Uiso 1 calc R . .
C44 C 0.57320(14) 0.10492(8) 0.66120(9) 0.0222(3) Uani 1 d . . .
C45 C 0.57856(17) 0.05189(9) 0.70496(11) 0.0343(5) Uani 1 d . . .
H45A H 0.5144 0.0471 0.7260 0.052 Uiso 1 calc R . .
H45B H 0.6314 0.0581 0.7361 0.052 Uiso 1 calc R . .
H45C H 0.5932 0.0167 0.6807 0.052 Uiso 1 calc R . .
C46 C 0.54813(16) 0.15868(9) 0.70102(9) 0.0287(4) Uani 1 d . . .
H46A H 0.4860 0.1516 0.7236 0.043 Uiso 1 calc R . .
H46B H 0.5399 0.1928 0.6740 0.043 Uiso 1 calc R . .
H46C H 0.6025 0.1659 0.7309 0.043 Uiso 1 calc R . .
C47 C 0.49024(15) 0.09416(10) 0.61278(11) 0.0326(4) Uani 1 d . . .
H47A H 0.4264 0.0890 0.6340 0.049 Uiso 1 calc R . .
H47B H 0.5056 0.0589 0.5888 0.049 Uiso 1 calc R . .
H47C H 0.4857 0.1277 0.5846 0.049 Uiso 1 calc R . .
C48 C 0.92845(14) 0.03997(7) 0.61505(8) 0.0210(3) Uani 1 d . . .
C49 C 0.88897(16) -0.02096(8) 0.59613(10) 0.0281(4) Uani 1 d . . .
H49A H 0.8299 -0.0304 0.6208 0.042 Uiso 1 calc R . .
H49B H 0.9409 -0.0503 0.6038 0.042 Uiso 1 calc R . .
H49C H 0.8710 -0.0208 0.5518 0.042 Uiso 1 calc R . .
C50 C 0.95618(16) 0.04010(9) 0.68470(9) 0.0289(4) Uani 1 d . . .
H50A H 0.8976 0.0293 0.7092 0.043 Uiso 1 calc R . .
H50B H 0.9787 0.0792 0.6969 0.043 Uiso 1 calc R . .
H50C H 1.0099 0.0119 0.6924 0.043 Uiso 1 calc R . .
C51 C 1.02256(15) 0.05269(8) 0.57752(10) 0.0272(4) Uani 1 d . . .
H51A H 1.0719 0.0219 0.5851 0.041 Uiso 1 calc R . .
H51B H 1.0505 0.0904 0.5904 0.041 Uiso 1 calc R . .
H51C H 1.0056 0.0539 0.5331 0.041 Uiso 1 calc R . .
C52 C 1.00038(13) 0.22376(9) 0.33840(8) 0.0232(4) Uani 1 d . . .
F53 F 0.92670(9) 0.23615(7) 0.29838(6) 0.0421(3) Uani 1 d . . .
F54 F 1.08374(9) 0.24789(6) 0.31610(5) 0.0329(3) Uani 1 d . . .
F55 F 1.01324(11) 0.16558(6) 0.33591(6) 0.0381(3) Uani 1 d . . .
C56 C 1.08273(14) 0.33964(8) 0.53062(9) 0.0256(4) Uani 1 d D . .
F57 F 1.0440(6) 0.3935(2) 0.5288(4) 0.0423(17) Uani 0.50 d PD A 1
F58 F 1.1722(5) 0.3453(4) 0.5088(5) 0.081(4) Uani 0.50 d PD A 1
F59 F 1.0897(10) 0.3280(4) 0.5901(3) 0.074(4) Uani 0.50 d PD A 1
F57X F 1.0380(7) 0.3839(4) 0.5548(7) 0.064(5) Uani 0.32 d PD A 2
F58X F 1.1543(8) 0.3614(6) 0.4951(5) 0.051(3) Uani 0.32 d PD A 2
F59X F 1.1300(12) 0.3110(5) 0.5746(6) 0.100(8) Uani 0.32 d PD A 2
F57Y F 1.0898(18) 0.3909(5) 0.5070(9) 0.068(7) Uani 0.18 d PD A 3
F58Y F 1.1740(8) 0.3176(9) 0.5345(10) 0.079(9) Uani 0.18 d PD A 3
F59Y F 1.0576(12) 0.3468(10) 0.5902(4) 0.038(4) Uani 0.18 d PD A 3
C61 C 0.62306(12) 0.33415(7) 0.61042(7) 0.0134(3) Uani 1 d . . .
C62 C 0.63481(12) 0.36887(7) 0.66512(7) 0.0147(3) Uani 1 d . . .
C63 C 0.55045(12) 0.39693(7) 0.68610(7) 0.0160(3) Uani 1 d . . .
H63 H 0.5568 0.4205 0.7223 0.019 Uiso 1 calc R . .
C64 C 0.45347(12) 0.39312(7) 0.65706(7) 0.0149(3) Uani 1 d . . .
C65 C 0.44166(12) 0.35797(7) 0.60572(7) 0.0150(3) Uani 1 d . . .
H65 H 0.3779 0.3536 0.5866 0.018 Uiso 1 calc R . .
C66 C 0.52557(12) 0.32823(7) 0.58156(7) 0.0136(3) Uani 1 d . . .
N67 N 0.52784(10) 0.29573(6) 0.52966(6) 0.0146(3) Uani 1 d . . .
C68 C 0.44364(12) 0.28463(7) 0.49112(7) 0.0150(3) Uani 1 d . . .
C69 C 0.38167(12) 0.23740(7) 0.50348(8) 0.0178(3) Uani 1 d . . .
H69 H 0.3899 0.2156 0.5408 0.021 Uiso 1 calc R . .
C70 C 0.30738(12) 0.22240(8) 0.46065(8) 0.0191(3) Uani 1 d . . .
C71 C 0.29449(12) 0.25392(8) 0.40580(8) 0.0194(3) Uani 1 d . . .
H71 H 0.2450 0.2427 0.3762 0.023 Uiso 1 calc R . .
C72 C 0.35523(13) 0.30215(8) 0.39494(8) 0.0194(3) Uani 1 d . . .
C73 C 0.42968(12) 0.31777(7) 0.43708(8) 0.0180(3) Uani 1 d . . .
H73 H 0.4708 0.3507 0.4293 0.022 Uiso 1 calc R . .
C74 C 0.73772(12) 0.37380(7) 0.69677(8) 0.0171(3) Uani 1 d . . .
C75 C 0.73262(14) 0.41034(9) 0.75663(9) 0.0271(4) Uani 1 d . . .
H75A H 0.7989 0.4120 0.7762 0.041 Uiso 1 calc R . .
H75B H 0.6854 0.3923 0.7854 0.041 Uiso 1 calc R . .
H75C H 0.7103 0.4500 0.7464 0.041 Uiso 1 calc R . .
C76 C 0.77606(13) 0.31243(8) 0.71434(8) 0.0224(3) Uani 1 d . . .
H76A H 0.8417 0.3158 0.7345 0.034 Uiso 1 calc R . .
H76B H 0.7817 0.2886 0.6766 0.034 Uiso 1 calc R . .
H76C H 0.7291 0.2939 0.7430 0.034 Uiso 1 calc R . .
C77 C 0.81207(13) 0.40374(8) 0.65249(9) 0.0225(3) Uani 1 d . . .
H77A H 0.8782 0.4051 0.6722 0.034 Uiso 1 calc R . .
H77B H 0.7894 0.4436 0.6436 0.034 Uiso 1 calc R . .
H77C H 0.8158 0.3816 0.6136 0.034 Uiso 1 calc R . .
C78 C 0.36866(12) 0.43063(7) 0.68254(7) 0.0159(3) Uani 1 d . . .
C79 C 0.26916(12) 0.41823(8) 0.64936(8) 0.0186(3) Uani 1 d . . .
H79A H 0.2169 0.4430 0.6671 0.028 Uiso 1 calc R . .
H79B H 0.2513 0.3771 0.6549 0.028 Uiso 1 calc R . .
H79C H 0.2756 0.4267 0.6049 0.028 Uiso 1 calc R . .
C80 C 0.35463(13) 0.41897(8) 0.75236(8) 0.0205(3) Uani 1 d . . .
H80A H 0.3046 0.4460 0.7689 0.031 Uiso 1 calc R . .
H80B H 0.4182 0.4249 0.7743 0.031 Uiso 1 calc R . .
H80C H 0.3321 0.3787 0.7584 0.031 Uiso 1 calc R . .
C81 C 0.39522(14) 0.49542(7) 0.67170(9) 0.0217(3) Uani 1 d . . .
H81A H 0.3423 0.5203 0.6885 0.032 Uiso 1 calc R . .
H81B H 0.4017 0.5027 0.6269 0.032 Uiso 1 calc R . .
H81C H 0.4585 0.5045 0.6928 0.032 Uiso 1 calc R . .
C82 C 0.24128(14) 0.17093(8) 0.47436(10) 0.0260(4) Uani 1 d . . .
F83 F 0.17168(11) 0.18433(6) 0.51625(7) 0.0455(4) Uani 1 d . . .
F84 F 0.29161(10) 0.12597(6) 0.49663(9) 0.0546(5) Uani 1 d . . .
F85 F 0.19079(12) 0.15317(7) 0.42432(7) 0.0530(4) Uani 1 d . . .
C86 C 0.34037(16) 0.33642(9) 0.33600(9) 0.0303(4) Uani 1 d . . .
F87 F 0.39431(12) 0.38469(7) 0.33401(7) 0.0482(4) Uani 1 d . . .
F88 F 0.36223(17) 0.30563(8) 0.28602(6) 0.0679(5) Uani 1 d . . .
F89 F 0.24579(12) 0.35377(9) 0.32927(9) 0.0707(6) Uani 1 d . . .

loop_
_atom_site_aniso_label
_atom_site_aniso_U_11
_atom_site_aniso_U_22
_atom_site_aniso_U_33
_atom_site_aniso_U_23
_atom_site_aniso_U_13
_atom_site_aniso_U_12
Co1 0.01308(10) 0.01079(9) 0.01324(10) -0.00069(7) 0.00128(7) -0.00055(7)
O1 0.0173(5) 0.0129(5) 0.0159(5) -0.0022(4) 0.0015(4) -0.0028(4)
C1 0.0130(7) 0.0124(7) 0.0180(7) -0.0016(5) 0.0005(5) 0.0006(5)
O2 0.0161(5) 0.0140(5) 0.0167(5) 0.0010(4) 0.0032(4) -0.0007(4)
C2 0.0152(7) 0.0143(7) 0.0198(8) -0.0043(6) 0.0005(6) 0.0002(6)
O3 0.0138(5) 0.0149(5) 0.0152(5) -0.0020(4) 0.0012(4) -0.0005(4)
C3 0.0202(8) 0.0167(7) 0.0180(7) -0.0043(6) 0.0000(6) 0.0000(6)
C4 0.0190(8) 0.0159(7) 0.0163(7) -0.0004(6) 0.0001(6) 0.0018(6)
C5 0.0198(8) 0.0141(7) 0.0161(7) 0.0002(6) -0.0004(6) 0.0004(6)
C6 0.0144(7) 0.0121(7) 0.0158(7) -0.0019(5) -0.0006(5) 0.0006(5)
N7 0.0147(6) 0.0106(6) 0.0148(6) -0.0017(5) -0.0001(5) -0.0004(5)
C8 0.0173(7) 0.0112(7) 0.0136(7) 0.0011(5) -0.0014(5) -0.0006(5)
C9 0.0181(7) 0.0127(7) 0.0154(7) 0.0004(5) -0.0005(6) 0.0008(6)
C10 0.0172(7) 0.0146(7) 0.0184(7) 0.0031(6) -0.0001(6) -0.0017(6)
C11 0.0227(8) 0.0117(7) 0.0187(7) 0.0015(6) -0.0009(6) -0.0020(6)
C12 0.0235(8) 0.0120(7) 0.0154(7) -0.0008(5) 0.0009(6) 0.0003(6)
C13 0.0202(8) 0.0126(7) 0.0153(7) 0.0008(5) 0.0020(6) -0.0003(6)
C14 0.0210(8) 0.0145(7) 0.0225(8) -0.0054(6) 0.0046(6) -0.0038(6)
C15 0.0243(9) 0.0265(9) 0.0325(10) -0.0121(8) 0.0096(7) -0.0103(7)
C16 0.0327(10) 0.0140(8) 0.0279(9) -0.0014(7) 0.0039(7) 0.0002(7)
C17 0.0267(9) 0.0205(8) 0.0259(9) -0.0100(7) 0.0049(7) -0.0074(7)
C18 0.0285(9) 0.0183(8) 0.0150(7) -0.0004(6) -0.0012(6) -0.0001(7)
C19 0.0357(11) 0.0285(10) 0.0201(8) 0.0000(7) 0.0063(7) 0.0051(8)
C20 0.0379(11) 0.0205(8) 0.0192(8) 0.0025(7) -0.0012(7) -0.0028(7)
C21 0.0337(10) 0.0270(9) 0.0209(8) 0.0010(7) -0.0072(7) 0.0005(8)
C22 0.0209(8) 0.0165(8) 0.0306(9) 0.0032(7) 0.0043(7) -0.0014(6)
F23 0.0340(7) 0.0239(6) 0.0894(12) 0.0098(7) 0.0316(7) 0.0057(5)
F24 0.0423(8) 0.0799(12) 0.0554(9) 0.0446(9) 0.0249(7) 0.0242(8)
F25 0.0458(9) 0.0773(12) 0.0703(11) -0.0284(9) 0.0224(8) -0.0408(9)
C26 0.0356(10) 0.0132(7) 0.0219(8) -0.0011(6) 0.0078(7) -0.0015(7)
F27 0.0638(9) 0.0201(6) 0.0368(7) -0.0006(5) 0.0300(6) 0.0021(6)
F28 0.1053(14) 0.0510(9) 0.0315(7) 0.0072(6) 0.0142(8) 0.0558(10)
F29 0.0570(10) 0.0493(9) 0.0907(13) -0.0530(9) 0.0276(9) -0.0231(8)
C31 0.0185(7) 0.0124(7) 0.0143(7) -0.0018(5) 0.0014(6) -0.0018(6)
C32 0.0208(8) 0.0142(7) 0.0166(7) 0.0000(6) 0.0040(6) -0.0036(6)
C33 0.0247(8) 0.0118(7) 0.0190(7) 0.0034(6) 0.0033(6) -0.0016(6)
C34 0.0215(8) 0.0131(7) 0.0170(7) 0.0005(6) 0.0016(6) 0.0006(6)
C35 0.0169(7) 0.0139(7) 0.0186(7) 0.0008(6) 0.0031(6) 0.0007(6)
C36 0.0172(7) 0.0118(7) 0.0138(7) 0.0006(5) 0.0017(5) -0.0011(5)
N37 0.0147(6) 0.0120(6) 0.0156(6) 0.0016(5) 0.0031(5) -0.0013(5)
C38 0.0130(7) 0.0106(6) 0.0177(7) 0.0022(5) 0.0026(5) 0.0013(5)
C39 0.0146(7) 0.0140(7) 0.0165(7) 0.0007(6) 0.0000(6) 0.0003(6)
C40 0.0152(7) 0.0176(7) 0.0169(7) 0.0029(6) 0.0020(6) 0.0024(6)
C41 0.0127(7) 0.0153(7) 0.0248(8) 0.0041(6) 0.0023(6) 0.0008(6)
C42 0.0158(7) 0.0127(7) 0.0255(8) -0.0008(6) -0.0011(6) -0.0012(6)
C43 0.0183(8) 0.0147(7) 0.0186(7) -0.0006(6) 0.0012(6) -0.0008(6)
C44 0.0230(9) 0.0188(8) 0.0251(9) 0.0035(7) 0.0095(7) -0.0037(7)
C45 0.0379(11) 0.0262(10) 0.0393(11) 0.0120(9) 0.0189(9) -0.0021(8)
C46 0.0339(10) 0.0271(9) 0.0255(9) 0.0003(7) 0.0147(8) 0.0009(8)
C47 0.0239(9) 0.0339(11) 0.0399(11) 0.0003(9) 0.0054(8) -0.0109(8)
C48 0.0240(8) 0.0141(7) 0.0250(8) 0.0048(6) 0.0016(7) 0.0023(6)
C49 0.0353(11) 0.0139(8) 0.0350(10) 0.0010(7) 0.0049(8) 0.0013(7)
C50 0.0317(10) 0.0264(9) 0.0287(10) 0.0100(8) -0.0050(8) 0.0014(8)
C51 0.0249(9) 0.0202(8) 0.0368(10) 0.0078(7) 0.0064(8) 0.0063(7)
C52 0.0177(8) 0.0337(10) 0.0182(8) 0.0007(7) 0.0028(6) 0.0012(7)
F53 0.0249(6) 0.0818(11) 0.0196(6) 0.0028(6) -0.0025(5) 0.0075(6)
F54 0.0230(6) 0.0529(8) 0.0229(6) 0.0018(5) 0.0104(4) -0.0051(5)
F55 0.0505(8) 0.0339(7) 0.0301(6) -0.0124(5) 0.0114(6) 0.0020(6)
C56 0.0227(9) 0.0221(9) 0.0321(10) -0.0026(7) 0.0001(7) -0.0075(7)
F57 0.052(4) 0.0164(15) 0.058(5) -0.011(3) -0.020(3) -0.004(2)
F58 0.020(2) 0.087(7) 0.136(10) -0.085(7) 0.018(4) -0.021(3)
F59 0.111(8) 0.056(6) 0.055(4) 0.033(4) -0.059(4) -0.057(5)
F57X 0.035(4) 0.068(9) 0.089(11) -0.062(8) 0.015(6) -0.013(5)
F58X 0.038(6) 0.070(7) 0.044(3) -0.007(4) 0.013(4) -0.042(5)
F59X 0.158(19) 0.041(6) 0.098(9) 0.028(7) -0.109(11) -0.044(8)
F57Y 0.103(17) 0.039(8) 0.060(10) 0.027(7) -0.032(9) -0.057(10)
F58Y 0.023(6) 0.063(13) 0.15(2) -0.074(14) -0.033(9) 0.017(8)
F59Y 0.041(6) 0.066(11) 0.005(4) -0.012(5) 0.005(4) -0.029(6)
C61 0.0155(7) 0.0118(7) 0.0130(7) 0.0006(5) 0.0017(5) -0.0010(5)
C62 0.0166(7) 0.0143(7) 0.0132(7) -0.0007(5) -0.0001(5) -0.0017(6)
C63 0.0192(8) 0.0150(7) 0.0137(7) -0.0023(5) 0.0004(6) -0.0009(6)
C64 0.0155(7) 0.0141(7) 0.0150(7) 0.0004(5) 0.0018(5) -0.0001(6)
C65 0.0150(7) 0.0143(7) 0.0158(7) -0.0004(5) 0.0009(5) 0.0002(6)
C66 0.0155(7) 0.0119(7) 0.0135(7) 0.0005(5) 0.0006(5) -0.0008(5)
N67 0.0133(6) 0.0145(6) 0.0159(6) -0.0032(5) -0.0006(5) -0.0009(5)
C68 0.0135(7) 0.0152(7) 0.0162(7) -0.0037(6) 0.0000(5) 0.0015(6)
C69 0.0173(7) 0.0178(7) 0.0182(7) -0.0011(6) 0.0016(6) -0.0011(6)
C70 0.0151(7) 0.0180(8) 0.0241(8) -0.0047(6) 0.0004(6) -0.0009(6)
C71 0.0145(7) 0.0234(8) 0.0201(8) -0.0056(6) -0.0015(6) 0.0012(6)
C72 0.0171(8) 0.0215(8) 0.0196(8) -0.0017(6) -0.0016(6) 0.0032(6)
C73 0.0170(8) 0.0169(7) 0.0201(8) -0.0008(6) -0.0001(6) -0.0004(6)
C74 0.0150(7) 0.0199(8) 0.0165(7) -0.0032(6) -0.0016(6) -0.0013(6)
C75 0.0205(9) 0.0376(11) 0.0231(9) -0.0138(8) -0.0051(7) 0.0021(8)
C76 0.0198(8) 0.0256(9) 0.0218(8) 0.0021(7) -0.0032(6) 0.0020(7)
C77 0.0170(8) 0.0250(9) 0.0256(9) -0.0001(7) -0.0007(6) -0.0064(6)
C78 0.0161(7) 0.0150(7) 0.0166(7) -0.0017(6) 0.0016(6) 0.0016(6)
C79 0.0166(8) 0.0190(8) 0.0204(8) -0.0015(6) 0.0003(6) 0.0032(6)
C80 0.0202(8) 0.0242(8) 0.0171(8) -0.0012(6) 0.0031(6) 0.0026(6)
C81 0.0262(9) 0.0147(7) 0.0241(8) -0.0023(6) 0.0002(7) 0.0010(6)
C82 0.0201(9) 0.0238(9) 0.0341(10) -0.0010(7) -0.0023(7) -0.0061(7)
F83 0.0391(8) 0.0413(8) 0.0566(9) 0.0014(7) 0.0213(7) -0.0137(6)
F84 0.0307(7) 0.0250(7) 0.1079(14) 0.0214(8) -0.0136(8) -0.0069(5)
F85 0.0635(10) 0.0505(9) 0.0447(8) -0.0019(7) -0.0144(7) -0.0381(8)
C86 0.0318(10) 0.0328(10) 0.0260(9) 0.0042(8) -0.0085(8) -0.0026(8)
F87 0.0627(10) 0.0440(8) 0.0375(7) 0.0201(6) -0.0173(7) -0.0197(7)
F88 0.1346(17) 0.0514(10) 0.0176(6) -0.0006(6) -0.0009(8) 0.0032(10)
F89 0.0357(8) 0.0982(15) 0.0778(12) 0.0531(11) -0.0169(8) 0.0069(9)

loop_
_atom_type_symbol
_atom_type_description
_atom_type_scat_dispersion_real
_atom_type_scat_dispersion_imag
_atom_type_scat_source
C C 0.0033 0.0016 'International Tables Vol C Tables 4.2.6.8 and 6.1.1.4'
H H 0.0000 0.0000 'International Tables Vol C Tables 4.2.6.8 and 6.1.1.4'
N N 0.0061 0.0033 'International Tables Vol C Tables 4.2.6.8 and 6.1.1.4'
O O 0.0106 0.0060 'International Tables Vol C Tables 4.2.6.8 and 6.1.1.4'
F F 0.0171 0.0103 'International Tables Vol C Tables 4.2.6.8 and 6.1.1.4'
Co Co 0.3494 0.9721 'International Tables Vol C Tables 4.2.6.8 and 6.1.1.4'

loop_
_geom_angle_atom_site_label_1
_geom_angle_atom_site_label_2
_geom_angle_atom_site_label_3
_geom_angle
_geom_angle_site_symmetry_1
_geom_angle_site_symmetry_3
_geom_angle_publ_flag
O1 Co1 O3 178.43(5) . . ?
O1 Co1 O2 88.23(5) . . ?
O3 Co1 O2 90.23(5) . . ?
O1 Co1 N67 96.08(5) . . ?
O3 Co1 N67 84.17(5) . . ?
O2 Co1 N67 87.90(5) . . ?
O1 Co1 N37 89.73(5) . . ?
O3 Co1 N37 89.80(5) . . ?
O2 Co1 N37 84.10(5) . . ?
N67 Co1 N37 169.96(6) . . ?
O1 Co1 N7 84.11(5) . . ?
O3 Co1 N7 97.44(5) . . ?
O2 Co1 N7 172.34(5) . . ?
N67 Co1 N7 92.82(6) . . ?
N37 Co1 N7 95.92(6) . . ?
C1 O1 Co1 113.45(10) . . ?
O1 C1 C2 122.92(14) . . ?
O1 C1 C6 117.13(14) . . ?
C2 C1 C6 119.95(14) . . ?
C31 O2 Co1 112.86(10) . . ?
C3 C2 C1 116.58(15) . . ?
C3 C2 C14 123.25(15) . . ?
C1 C2 C14 120.17(15) . . ?
C61 O3 Co1 112.44(10) . . ?
C2 C3 C4 124.42(15) . . ?
C5 C4 C3 118.82(15) . . ?
C5 C4 C18 123.11(15) . . ?
C3 C4 C18 118.06(14) . . ?
C4 C5 C6 119.65(15) . . ?
N7 C6 C5 126.95(14) . . ?
N7 C6 C1 112.75(14) . . ?
C5 C6 C1 120.24(14) . . ?
C6 N7 C8 121.29(13) . . ?
C6 N7 Co1 112.12(10) . . ?
C8 N7 Co1 126.49(10) . . ?
C13 C8 C9 119.23(14) . . ?
C13 C8 N7 119.67(14) . . ?
C9 C8 N7 121.08(14) . . ?
C10 C9 C8 119.83(15) . . ?
C9 C10 C11 121.17(15) . . ?
C9 C10 C22 119.80(15) . . ?
C11 C10 C22 118.98(15) . . ?
C12 C11 C10 118.53(15) . . ?
C11 C12 C13 121.28(15) . . ?
C11 C12 C26 119.44(15) . . ?
C13 C12 C26 119.24(15) . . ?
C12 C13 C8 119.94(15) . . ?
C2 C14 C17 111.25(14) . . ?
C2 C14 C15 109.86(14) . . ?
C17 C14 C15 107.86(14) . . ?
C2 C14 C16 109.55(14) . . ?
C17 C14 C16 108.58(15) . . ?
C15 C14 C16 109.72(16) . . ?
C4 C18 C20 112.19(14) . . ?
C4 C18 C21 108.99(15) . . ?
C20 C18 C21 108.56(15) . . ?
C4 C18 C19 109.46(14) . . ?
C20 C18 C19 108.14(16) . . ?
C21 C18 C19 109.48(15) . . ?
F23 C22 F25 107.23(17) . . ?
F23 C22 F24 106.05(17) . . ?
F25 C22 F24 105.71(18) . . ?
F23 C22 C10 113.35(15) . . ?
F25 C22 C10 112.62(16) . . ?
F24 C22 C10 111.36(15) . . ?
F27 C26 F28 107.09(17) . . ?
F27 C26 F29 105.95(16) . . ?
F28 C26 F29 106.04(18) . . ?
F27 C26 C12 113.29(14) . . ?
F28 C26 C12 112.09(15) . . ?
F29 C26 C12 111.88(16) . . ?
O2 C31 C32 123.58(15) . . ?
O2 C31 C36 116.88(14) . . ?
C32 C31 C36 119.53(15) . . ?
C33 C32 C31 116.64(15) . . ?
C33 C32 C44 123.13(15) . . ?
C31 C32 C44 120.23(15) . . ?
C32 C33 C34 124.69(15) . . ?
C35 C34 C33 118.86(15) . . ?
C35 C34 C48 122.90(15) . . ?
C33 C34 C48 118.24(14) . . ?
C34 C35 C36 119.28(15) . . ?
N37 C36 C35 126.02(15) . . ?
N37 C36 C31 113.01(14) . . ?
C35 C36 C31 120.98(14) . . ?
C36 N37 C38 121.03(14) . . ?
C36 N37 Co1 112.99(11) . . ?
C38 N37 Co1 125.77(10) . . ?
C39 C38 C43 120.05(15) . . ?
C39 C38 N37 120.73(14) . . ?
C43 C38 N37 119.19(14) . . ?
C38 C39 C40 119.61(15) . . ?
C41 C40 C39 120.94(15) . . ?
C41 C40 C52 121.27(15) . . ?
C39 C40 C52 117.78(15) . . ?
C42 C41 C40 118.78(15) . . ?
C41 C42 C43 121.29(15) . . ?
C41 C42 C56 119.93(15) . . ?
C43 C42 C56 118.78(16) . . ?
C42 C43 C38 119.31(15) . . ?
C32 C44 C47 109.36(15) . . ?
C32 C44 C45 111.42(16) . . ?
C47 C44 C45 108.50(17) . . ?
C32 C44 C46 109.83(15) . . ?
C47 C44 C46 110.17(17) . . ?
C45 C44 C46 107.54(16) . . ?
C34 C48 C51 112.21(14) . . ?
C34 C48 C50 108.89(15) . . ?
C51 C48 C50 108.59(16) . . ?
C34 C48 C49 109.10(15) . . ?
C51 C48 C49 108.36(16) . . ?
C50 C48 C49 109.68(15) . . ?
F53 C52 F54 107.26(15) . . ?
F53 C52 F55 106.23(16) . . ?
F54 C52 F55 106.69(15) . . ?
F53 C52 C40 112.06(15) . . ?
F54 C52 C40 112.65(15) . . ?
F55 C52 C40 111.57(15) . . ?
F57Y C56 F57X 58.5(9) . . ?
F57Y C56 F58 72.2(9) . . ?
F57X C56 F58 120.1(7) . . ?
F57Y C56 F59X 135.0(9) . . ?
F57X C56 F59X 109.0(6) . . ?
F58 C56 F59X 82.4(8) . . ?
F57Y C56 F59 124.7(8) . . ?
F57X C56 F59 78.2(5) . . ?
F58 C56 F59 108.3(5) . . ?
F59X C56 F59 33.1(7) . . ?
F57Y C56 F58Y 107.6(6) . . ?
F57X C56 F58Y 134.9(10) . . ?
F58 C56 F58Y 37.4(8) . . ?
F59X C56 F58Y 47.4(10) . . ?
F59 C56 F58Y 78.6(8) . . ?
F57Y C56 F58X 51.2(10) . . ?
F57X C56 F58X 106.2(5) . . ?
F58 C56 F58X 23.1(7) . . ?
F59X C56 F58X 104.8(6) . . ?
F59 C56 F58X 126.3(8) . . ?
F58Y C56 F58X 60.5(10) . . ?
F57Y C56 F59Y 106.7(6) . . ?
F57X C56 F59Y 52.8(7) . . ?
F58 C56 F59Y 125.1(8) . . ?
F59X C56 F59Y 59.7(9) . . ?
F59 C56 F59Y 26.6(7) . . ?
F58Y C56 F59Y 103.1(6) . . ?
F58X C56 F59Y 133.9(9) . . ?
F57Y C56 F57 34.4(10) . . ?
F57X C56 F57 26.7(5) . . ?
F58 C56 F57 104.8(4) . . ?
F59X C56 F57 131.9(6) . . ?
F59 C56 F57 104.0(4) . . ?
F58Y C56 F57 135.2(9) . . ?
F58X C56 F57 85.4(6) . . ?
F59Y C56 F57 79.3(8) . . ?
F57Y C56 C42 114.7(6) . . ?
F57X C56 C42 114.8(5) . . ?
F58 C56 C42 115.3(4) . . ?
F59X C56 C42 109.6(6) . . ?
F59 C56 C42 113.9(4) . . ?
F58Y C56 C42 109.9(7) . . ?
F58X C56 C42 111.9(6) . . ?
F59Y C56 C42 114.1(7) . . ?
F57 C56 C42 109.4(3) . . ?
O3 C61 C62 123.67(14) . . ?
O3 C61 C66 116.38(13) . . ?
C62 C61 C66 119.87(14) . . ?
C63 C62 C61 116.35(14) . . ?
C63 C62 C74 123.79(14) . . ?
C61 C62 C74 119.86(14) . . ?
C62 C63 C64 124.71(15) . . ?
C65 C64 C63 118.76(15) . . ?
C65 C64 C78 122.39(14) . . ?
C63 C64 C78 118.78(14) . . ?
C64 C65 C66 119.31(15) . . ?
N67 C66 C65 126.52(14) . . ?
N67 C66 C61 112.41(14) . . ?
C65 C66 C61 120.94(14) . . ?
C66 N67 C68 124.17(14) . . ?
C66 N67 Co1 112.95(11) . . ?
C68 N67 Co1 122.60(10) . . ?
C69 C68 C73 120.32(15) . . ?
C69 C68 N67 120.13(15) . . ?
C73 C68 N67 119.21(14) . . ?
C68 C69 C70 119.36(16) . . ?
C71 C70 C69 120.96(16) . . ?
C71 C70 C82 120.19(16) . . ?
C69 C70 C82 118.84(16) . . ?
C70 C71 C72 118.99(15) . . ?
C73 C72 C71 120.85(16) . . ?
C73 C72 C86 120.31(16) . . ?
C71 C72 C86 118.83(16) . . ?
C72 C73 C68 119.47(16) . . ?
C75 C74 C62 111.36(14) . . ?
C75 C74 C76 107.97(14) . . ?
C62 C74 C76 109.71(13) . . ?
C75 C74 C77 107.90(15) . . ?
C62 C74 C77 109.97(13) . . ?
C76 C74 C77 109.89(14) . . ?
C64 C78 C79 112.05(13) . . ?
C64 C78 C80 110.45(13) . . ?
C79 C78 C80 107.97(14) . . ?
C64 C78 C81 108.22(13) . . ?
C79 C78 C81 107.97(14) . . ?
C80 C78 C81 110.15(14) . . ?
F84 C82 F85 108.05(18) . . ?
F84 C82 F83 107.00(18) . . ?
F85 C82 F83 105.16(16) . . ?
F84 C82 C70 112.49(15) . . ?
F85 C82 C70 112.20(17) . . ?
F83 C82 C70 111.54(16) . . ?
F88 C86 F87 107.17(19) . . ?
F88 C86 F89 106.75(19) . . ?
F87 C86 F89 105.47(19) . . ?
F88 C86 C72 112.22(18) . . ?
F87 C86 C72 113.32(16) . . ?
F89 C86 C72 111.45(18) . . ?

loop_
_geom_bond_atom_site_label_1
_geom_bond_atom_site_label_2
_geom_bond_distance
_geom_bond_site_symmetry_2
_geom_bond_publ_flag
Co1 O1 1.8865(11) . ?
Co1 O3 1.8885(11) . ?
Co1 O2 1.8984(11) . ?
Co1 N67 1.9007(14) . ?
Co1 N37 1.9133(14) . ?
Co1 N7 1.9348(13) . ?
O1 C1 1.2987(19) . ?
C1 C2 1.435(2) . ?
C1 C6 1.440(2) . ?
O2 C31 1.301(2) . ?
C2 C3 1.376(2) . ?
C2 C14 1.534(2) . ?
O3 C61 1.3058(19) . ?
C3 C4 1.436(2) . ?
C4 C5 1.374(2) . ?
C4 C18 1.531(2) . ?
C5 C6 1.424(2) . ?
C6 N7 1.356(2) . ?
N7 C8 1.414(2) . ?
C8 C13 1.398(2) . ?
C8 C9 1.401(2) . ?
C9 C10 1.392(2) . ?
C10 C11 1.392(2) . ?
C10 C22 1.505(2) . ?
C11 C12 1.388(2) . ?
C12 C13 1.391(2) . ?
C12 C26 1.508(2) . ?
C14 C17 1.535(2) . ?
C14 C15 1.540(2) . ?
C14 C16 1.542(3) . ?
C18 C20 1.535(3) . ?
C18 C21 1.540(3) . ?
C18 C19 1.541(3) . ?
C22 F23 1.321(2) . ?
C22 F25 1.328(2) . ?
C22 F24 1.328(2) . ?
C26 F27 1.318(2) . ?
C26 F28 1.324(2) . ?
C26 F29 1.332(2) . ?
C31 C32 1.432(2) . ?
C31 C36 1.440(2) . ?
C32 C33 1.375(2) . ?
C32 C44 1.535(2) . ?
C33 C34 1.432(2) . ?
C34 C35 1.372(2) . ?
C34 C48 1.528(2) . ?
C35 C36 1.421(2) . ?
C36 N37 1.339(2) . ?
N37 C38 1.412(2) . ?
C38 C39 1.390(2) . ?
C38 C43 1.399(2) . ?
C39 C40 1.393(2) . ?
C40 C41 1.390(2) . ?
C40 C52 1.500(2) . ?
C41 C42 1.388(2) . ?
C42 C43 1.388(2) . ?
C42 C56 1.503(2) . ?
C44 C47 1.535(3) . ?
C44 C45 1.537(3) . ?
C44 C46 1.538(3) . ?
C48 C51 1.530(3) . ?
C48 C50 1.538(3) . ?
C48 C49 1.545(3) . ?
C52 F53 1.334(2) . ?
C52 F54 1.338(2) . ?
C52 F55 1.344(2) . ?
C56 F57Y 1.282(6) . ?
C56 F57X 1.288(6) . ?
C56 F58 1.297(5) . ?
C56 F59X 1.308(6) . ?
C56 F59 1.308(5) . ?
C56 F58Y 1.325(7) . ?
C56 F58X 1.327(6) . ?
C56 F59Y 1.335(6) . ?
C56 F57 1.339(4) . ?
C61 C62 1.426(2) . ?
C61 C66 1.447(2) . ?
C62 C63 1.379(2) . ?
C62 C74 1.536(2) . ?
C63 C64 1.439(2) . ?
C64 C65 1.373(2) . ?
C64 C78 1.529(2) . ?
C65 C66 1.416(2) . ?
C66 N67 1.341(2) . ?
N67 C68 1.416(2) . ?
C68 C69 1.390(2) . ?
C68 C73 1.398(2) . ?
C69 C70 1.392(2) . ?
C70 C71 1.391(2) . ?
C70 C82 1.505(2) . ?
C71 C72 1.392(2) . ?
C72 C73 1.388(2) . ?
C72 C86 1.501(3) . ?
C74 C75 1.536(2) . ?
C74 C76 1.542(2) . ?
C74 C77 1.544(2) . ?
C78 C79 1.533(2) . ?
C78 C80 1.536(2) . ?
C78 C81 1.544(2) . ?
C82 F84 1.318(2) . ?
C82 F85 1.329(2) . ?
C82 F83 1.337(2) . ?
C86 F88 1.319(3) . ?
C86 F87 1.321(2) . ?
C86 F89 1.335(3) . ?
